data_4122169
loop_
_publ_author_name
'Keane, Andrew J.'
'Yonke, Brendan L.'
'Hirotsu, Masakazu'
'Zavalij, Peter Y.'
'Sita, Lawrence R.'

_publ_section_title
;
 Fine-tuning the energy barrier for metal-mediated dinitrogen n\\tb n bond
 cleavage.
;
_journal_issue 28
_journal_name_full 'Journal of the American Chemical Society'
_journal_page_first 9906
_journal_page_last 9909
_journal_paper_doi 10.1021/ja505309j
_journal_volume 136
_journal_year 2014
_chemical_absolute_configuration ad
_chemical_formula_moiety 'C38 H70 N8 Ta2'
_chemical_formula_sum 'C38 H70 N8 Ta2'
_chemical_formula_weight 1000.92
_chemical_name_common cmpd1c
_chemical_name_systematic
;
cmpd1c
;
_space_group_IT_number 4
_symmetry_cell_setting monoclinic
_symmetry_space_group_name_Hall 'P 2yb'
_symmetry_space_group_name_H-M 'P 1 21 1'
_atom_sites_solution_hydrogens geom
_atom_sites_solution_primary direct
_atom_sites_solution_secondary difmap
_audit_creation_method 'SHELXL-97 & ZCIF'
_cell_angle_alpha 90.00
_cell_angle_beta 110.774(2)
_cell_angle_gamma 90.00
_cell_formula_units_Z 2
_cell_length_a 10.1527(12)
_cell_length_b 16.0379(18)
_cell_length_c 14.2362(16)
_cell_measurement_reflns_used 6478
_cell_measurement_temperature 223(2)
_cell_measurement_theta_max 28.5
_cell_measurement_theta_min 2.1
_cell_volume 2167.3(4)
_computing_cell_refinement 'SAINT (Bruker, 1999)'
_computing_data_collection 'SMART (Bruker, 1999)'
_computing_data_reduction SAINT
_computing_molecular_graphics 'XSHEL (Bruker, 1999)'
_computing_publication_material SHELXL-97
_computing_structure_refinement 'SHELXL-97 (Sheldrick, 1997)'
_computing_structure_solution 'SHELXS-97 (Sheldrick, 1990)'
_diffrn_ambient_temperature 223(2)
_diffrn_detector 'CCD area detector'
_diffrn_detector_area_resol_mean 8.33
_diffrn_detector_type 'Bruker Smart1000'
_diffrn_measured_fraction_theta_full 0.999
_diffrn_measured_fraction_theta_max 0.999
_diffrn_measurement_details 366,366,366,606,606,606
_diffrn_measurement_device_type 'three-circle diffractometer'
_diffrn_measurement_method '\w and \f scans'
_diffrn_measurement_specimen_support 'cactus needle'
_diffrn_orient_matrix_type standard
_diffrn_orient_matrix_UB_11 -0.0587869
_diffrn_orient_matrix_UB_12 -0.0489423
_diffrn_orient_matrix_UB_13 0.0040231
_diffrn_orient_matrix_UB_21 0.0638253
_diffrn_orient_matrix_UB_22 -0.0102379
_diffrn_orient_matrix_UB_23 0.0708259
_diffrn_orient_matrix_UB_31 -0.0597291
_diffrn_orient_matrix_UB_32 0.0372493
_diffrn_orient_matrix_UB_33 0.0247286
_diffrn_radiation_monochromator graphite
_diffrn_radiation_source 'fine-focus sealed tube'
_diffrn_radiation_type MoK\a
_diffrn_radiation_wavelength 0.71073
_diffrn_reflns_av_R_equivalents 0.0364
_diffrn_reflns_av_sigmaI/netI 0.0321
_diffrn_reflns_limit_h_max 13
_diffrn_reflns_limit_h_min -12
_diffrn_reflns_limit_k_max 20
_diffrn_reflns_limit_k_min -20
_diffrn_reflns_limit_l_max 18
_diffrn_reflns_limit_l_min -18
_diffrn_reflns_number 34287
_diffrn_reflns_theta_full 27.50
_diffrn_reflns_theta_max 27.50
_diffrn_reflns_theta_min 2.15
_diffrn_source_current 30
_diffrn_source_voltage 50
_diffrn_standards_decay_% 0
_exptl_absorpt_coefficient_mu 5.079
_exptl_absorpt_correction_T_max 0.587
_exptl_absorpt_correction_T_min 0.432
_exptl_absorpt_correction_type multi-scan
_exptl_absorpt_process_details 'SADABS (Sheldrick, 1996)'
_exptl_crystal_colour black
_exptl_crystal_density_diffrn 1.534
_exptl_crystal_density_method not-measured
_exptl_crystal_description prism
_exptl_crystal_F_000 1000
_exptl_crystal_id 'Sita/Hirotsu mh293'
_exptl_crystal_size_max 0.20
_exptl_crystal_size_mid 0.13
_exptl_crystal_size_min 0.105
_refine_diff_density_max 2.058
_refine_diff_density_min -0.718
_refine_diff_density_rms 0.102
_refine_ls_abs_structure_details '(Flack, 1983)'
_refine_ls_abs_structure_Flack 0.017(11)
_refine_ls_extinction_method none
_refine_ls_goodness_of_fit_ref 1.000
_refine_ls_hydrogen_treatment constr
_refine_ls_matrix_type full
_refine_ls_number_parameters 457
_refine_ls_number_reflns 9992
_refine_ls_number_restraints 1
_refine_ls_restrained_S_all 1.000
_refine_ls_R_factor_all 0.0319
_refine_ls_R_factor_gt 0.0277
_refine_ls_shift/su_max 0.001
_refine_ls_shift/su_mean 0.000
_refine_ls_structure_factor_coef Fsqd
_refine_ls_weighting_details 'w=1/[\s^2^(Fo^2^)+(0.02P)^2^+5.965P], P=(max(Fo^2^,0)+2Fc^2^)/3'
_refine_ls_weighting_scheme calc
_refine_ls_wR_factor_gt 0.0632
_refine_ls_wR_factor_ref 0.0655
_reflns_Friedel_coverage 0.930
_reflns_number_gt 9375
_reflns_number_total 9992
_reflns_threshold_expression >2sigma(I)
_cod_data_source_file ja505309j_si_002.cif
_cod_data_source_block cmpd1c
_cod_depositor_comments
;
The following automatic conversions were performed:

'_symmetry_cell_setting' value 'Monoclinic' changed to 'monoclinic'
according to
/usr/data/users/saulius/crontab/automatic-downloads/rss-feeds/ACS/lib/dictionaries/cif_core.dic
dictionary named 'cif_core.dic' version 2.4.2 from 2011-04-26.

Automatic conversion script
Id: cif_fix_values 2281 2013-09-26 08:29:07Z andrius 

 Adding full bibliography for 4122168--4122182.cif.
;
_cod_original_sg_symbol_H-M P21
_cod_database_code 4122169

loop_
_symmetry_equiv_pos_as_xyz
'x, y, z'
'-x, y+1/2, -z'

loop_
_atom_site_label
_atom_site_type_symbol
_atom_site_fract_x
_atom_site_fract_y
_atom_site_fract_z
_atom_site_U_iso_or_equiv
_atom_site_adp_type
_atom_site_occupancy
_atom_site_symmetry_multiplicity
_atom_site_calc_flag
_atom_site_refinement_flags
Ta1 Ta 0.30228(2) 0.503405(14) 0.863637(14) 0.03280(5) Uani 1 1 d .
Ta2 Ta 0.28318(2) 0.598660(13) 0.532029(15) 0.03307(5) Uani 1 1 d .
N1 N 0.2829(5) 0.5434(3) 0.7404(3) 0.0355(10) Uani 1 1 d .
N2 N 0.2752(5) 0.5550(3) 0.6478(3) 0.0354(10) Uani 1 1 d .
N11 N 0.1015(10) 0.6602(4) 0.9871(7) 0.085(2) Uani 1 1 d .
N12 N 0.1105(6) 0.5408(3) 0.8901(4) 0.0481(13) Uani 1 1 d .
N13 N 0.3087(7) 0.6113(3) 0.9600(4) 0.0523(14) Uani 1 1 d .
C10 C 0.1740(8) 0.6059(5) 0.9483(5) 0.0536(16) Uani 1 1 d .
C11 C 0.1227(15) 0.7495(6) 0.9909(12) 0.132(5) Uani 1 1 d .
H11A H 0.1786 0.7644 0.9506 0.198 Uiso 1 1 calc R
H11B H 0.1715 0.7666 1.0599 0.198 Uiso 1 1 calc R
H11C H 0.0321 0.7773 0.9647 0.198 Uiso 1 1 calc R
C12 C -0.0075(14) 0.6295(7) 1.0234(10) 0.123(5) Uani 1 1 d .
H12A H 0.0083 0.6521 1.0897 0.185 Uiso 1 1 calc R
H12B H -0.0037 0.5691 1.0268 0.185 Uiso 1 1 calc R
H12C H -0.0993 0.6470 0.9776 0.185 Uiso 1 1 calc R
C13 C -0.0368(9) 0.6198(7) 0.7419(8) 0.093(3) Uani 1 1 d .
H13A H -0.0254 0.6739 0.7743 0.140 Uiso 1 1 calc R
H13B H -0.1264 0.6179 0.6866 0.140 Uiso 1 1 calc R
H13C H 0.0390 0.6108 0.7165 0.140 Uiso 1 1 calc R
C14 C -0.0330(8) 0.5518(6) 0.8178(7) 0.070(2) Uani 1 1 d .
H14 H -0.0962 0.5674 0.8542 0.085 Uiso 1 1 calc R
C15 C -0.0851(10) 0.4714(7) 0.7602(9) 0.103(4) Uani 1 1 d .
H15A H -0.1799 0.4795 0.7125 0.154 Uiso 1 1 calc R
H15B H -0.0855 0.4274 0.8068 0.154 Uiso 1 1 calc R
H15C H -0.0232 0.4560 0.7245 0.154 Uiso 1 1 calc R
C16 C 0.5489(11) 0.6625(6) 1.0125(8) 0.099(4) Uani 1 1 d .
H16A H 0.6194 0.6963 1.0618 0.148 Uiso 1 1 calc R
H16B H 0.5305 0.6852 0.9460 0.148 Uiso 1 1 calc R
H16C H 0.5830 0.6058 1.0152 0.148 Uiso 1 1 calc R
C17 C 0.4142(12) 0.6629(6) 1.0354(7) 0.086(3) Uani 1 1 d .
H17 H 0.3786 0.7209 1.0300 0.103 Uiso 1 1 calc R
C18 C 0.4407(13) 0.6314(8) 1.1411(7) 0.116(4) Uani 1 1 d .
H18A H 0.4703 0.5736 1.1462 0.173 Uiso 1 1 calc R
H18B H 0.3547 0.6359 1.1558 0.173 Uiso 1 1 calc R
H18C H 0.5139 0.6647 1.1889 0.173 Uiso 1 1 calc R
N21 N 0.1230(8) 0.4207(5) 0.3233(6) 0.079(2) Uani 1 1 d .
N22 N 0.1050(5) 0.5501(3) 0.4045(4) 0.0436(11) Uani 1 1 d .
N23 N 0.3149(6) 0.4909(3) 0.4475(4) 0.0448(12) Uani 1 1 d .
C20 C 0.1816(7) 0.4861(4) 0.3903(5) 0.0469(14) Uani 1 1 d .
C21 C 0.1452(11) 0.3355(6) 0.3541(10) 0.107(4) Uani 1 1 d .
H21A H 0.0582 0.3046 0.3239 0.160 Uiso 1 1 calc R
H21B H 0.1745 0.3323 0.4267 0.160 Uiso 1 1 calc R
H21C H 0.2178 0.3118 0.3328 0.160 Uiso 1 1 calc R
C22 C 0.0316(13) 0.4375(9) 0.2216(8) 0.127(5) Uani 1 1 d .
H22A H 0.0275 0.4971 0.2096 0.191 Uiso 1 1 calc R
H22B H -0.0622 0.4167 0.2115 0.191 Uiso 1 1 calc R
H22C H 0.0680 0.4099 0.1752 0.191 Uiso 1 1 calc R
C23 C -0.0776(10) 0.5426(8) 0.4769(9) 0.105(4) Uani 1 1 d .
H23A H -0.0585 0.5982 0.5054 0.157 Uiso 1 1 calc R
H23B H -0.0183 0.5026 0.5244 0.157 Uiso 1 1 calc R
H23C H -0.1758 0.5289 0.4628 0.157 Uiso 1 1 calc R
C24 C -0.0472(7) 0.5396(5) 0.3823(6) 0.0599(18) Uani 1 1 d .
H24 H -0.0736 0.4834 0.3529 0.072 Uiso 1 1 calc R
C25 C -0.1313(10) 0.6016(9) 0.3065(9) 0.124(4) Uani 1 1 d .
H25A H -0.1247 0.6558 0.3382 0.186 Uiso 1 1 calc R
H25B H -0.2290 0.5841 0.2799 0.186 Uiso 1 1 calc R
H25C H -0.0947 0.6052 0.2523 0.186 Uiso 1 1 calc R
C26 C 0.5583(8) 0.4469(5) 0.5296(6) 0.066(2) Uani 1 1 d .
H26A H 0.5883 0.5047 0.5391 0.099 Uiso 1 1 calc R
H26B H 0.6329 0.4129 0.5222 0.099 Uiso 1 1 calc R
H26C H 0.5373 0.4281 0.5875 0.099 Uiso 1 1 calc R
C27 C 0.4276(8) 0.4393(5) 0.4362(6) 0.0579(18) Uani 1 1 d .
H27 H 0.3963 0.3805 0.4295 0.069 Uiso 1 1 calc R
C28 C 0.4588(11) 0.4626(7) 0.3435(6) 0.091(3) Uani 1 1 d .
H28A H 0.3766 0.4515 0.2842 0.136 Uiso 1 1 calc R
H28B H 0.5377 0.4299 0.3408 0.136 Uiso 1 1 calc R
H28C H 0.4822 0.5214 0.3460 0.136 Uiso 1 1 calc R
C30 C 0.3545(9) 0.3806(4) 0.9729(5) 0.0490(17) Uani 1 1 d .
C31 C 0.2771(9) 0.3554(4) 0.8736(5) 0.0522(17) Uani 1 1 d .
C32 C 0.3553(9) 0.3680(4) 0.8144(5) 0.0542(17) Uani 1 1 d .
C33 C 0.4837(8) 0.4032(4) 0.8720(6) 0.0559(18) Uani 1 1 d .
C34 C 0.4856(8) 0.4114(5) 0.9746(6) 0.0601(18) Uani 1 1 d .
C35 C 0.3092(12) 0.3722(6) 1.0614(7) 0.081(3) Uani 1 1 d .
H35A H 0.3802 0.3963 1.1201 0.121 Uiso 1 1 calc R
H35B H 0.2974 0.3136 1.0736 0.121 Uiso 1 1 calc R
H35C H 0.2205 0.4011 1.0480 0.121 Uiso 1 1 calc R
C36 C 0.1354(10) 0.3084(6) 0.8432(8) 0.088(3) Uani 1 1 d .
H36A H 0.1530 0.2495 0.8584 0.132 Uiso 1 1 calc R
H36B H 0.0845 0.3153 0.7718 0.132 Uiso 1 1 calc R
H36C H 0.0796 0.3306 0.8804 0.132 Uiso 1 1 calc R
C37 C 0.3125(14) 0.3459(6) 0.7030(6) 0.089(3) Uani 1 1 d .
H37A H 0.3662 0.2980 0.6955 0.133 Uiso 1 1 calc R
H37B H 0.3313 0.3930 0.6668 0.133 Uiso 1 1 calc R
H37C H 0.2128 0.3328 0.6760 0.133 Uiso 1 1 calc R
C38 C 0.6039(11) 0.4256(7) 0.8377(10) 0.108(4) Uani 1 1 d .
H38A H 0.5686 0.4590 0.7770 0.161 Uiso 1 1 calc R
H38B H 0.6463 0.3750 0.8240 0.161 Uiso 1 1 calc R
H38C H 0.6740 0.4572 0.8899 0.161 Uiso 1 1 calc R
C39 C 0.6113(11) 0.4322(7) 1.0655(8) 0.111(4) Uani 1 1 d .
H39A H 0.6617 0.3815 1.0938 0.166 Uiso 1 1 calc R
H39B H 0.5806 0.4594 1.1151 0.166 Uiso 1 1 calc R
H39C H 0.6731 0.4694 1.0466 0.166 Uiso 1 1 calc R
C40 C 0.3178(9) 0.7242(4) 0.4477(5) 0.0494(16) Uani 1 1 d .
C41 C 0.2360(8) 0.7457(4) 0.5069(5) 0.0492(15) Uani 1 1 d .
C42 C 0.3235(7) 0.7349(4) 0.6086(5) 0.0447(14) Uani 1 1 d .
C43 C 0.4554(7) 0.7046(4) 0.6128(4) 0.0436(13) Uani 1 1 d .
C44 C 0.4546(8) 0.6982(4) 0.5123(5) 0.0477(15) Uani 1 1 d .
C45 C 0.2679(12) 0.7299(6) 0.3331(6) 0.078(3) Uani 1 1 d .
H45A H 0.1887 0.6927 0.3037 0.117 Uiso 1 1 calc R
H45B H 0.3442 0.7140 0.3107 0.117 Uiso 1 1 calc R
H45C H 0.2393 0.7867 0.3122 0.117 Uiso 1 1 calc R
C46 C 0.0934(11) 0.7859(6) 0.4696(8) 0.087(3) Uani 1 1 d .
H46A H 0.0388 0.7661 0.5089 0.130 Uiso 1 1 calc R
H46B H 0.0453 0.7716 0.3995 0.130 Uiso 1 1 calc R
H46C H 0.1039 0.8459 0.4763 0.130 Uiso 1 1 calc R
C47 C 0.2834(10) 0.7543(5) 0.6991(6) 0.064(2) Uani 1 1 d .
H47A H 0.3006 0.8129 0.7161 0.096 Uiso 1 1 calc R
H47B H 0.3396 0.7205 0.7556 0.096 Uiso 1 1 calc R
H47C H 0.1844 0.7420 0.6835 0.096 Uiso 1 1 calc R
C48 C 0.5768(8) 0.6841(6) 0.7071(6) 0.069(2) Uani 1 1 d .
H48A H 0.6457 0.6513 0.6902 0.103 Uiso 1 1 calc R
H48B H 0.5430 0.6523 0.7520 0.103 Uiso 1 1 calc R
H48C H 0.6202 0.7353 0.7399 0.103 Uiso 1 1 calc R
C49 C 0.5766(9) 0.6789(5) 0.4797(7) 0.068(2) Uani 1 1 d .
H49A H 0.6139 0.7304 0.4634 0.102 Uiso 1 1 calc R
H49B H 0.5453 0.6432 0.4210 0.102 Uiso 1 1 calc R
H49C H 0.6497 0.6508 0.5338 0.102 Uiso 1 1 calc R

loop_
_atom_site_aniso_label
_atom_site_aniso_U_11
_atom_site_aniso_U_22
_atom_site_aniso_U_33
_atom_site_aniso_U_23
_atom_site_aniso_U_13
_atom_site_aniso_U_12
Ta1 0.03862(11) 0.03024(10) 0.03019(10) 0.00144(8) 0.01301(8) 0.00176(9)
Ta2 0.03857(11) 0.03094(10) 0.03052(10) 0.00144(8) 0.01327(8) 0.00024(9)
N1 0.042(3) 0.034(2) 0.030(2) -0.0015(18) 0.012(2) -0.0004(19)
N2 0.039(3) 0.035(2) 0.033(2) 0.0019(19) 0.014(2) -0.0011(19)
N11 0.112(6) 0.057(4) 0.107(6) -0.006(4) 0.066(5) 0.028(4)
N12 0.050(3) 0.046(3) 0.057(3) 0.008(2) 0.030(3) 0.003(2)
N13 0.074(4) 0.032(3) 0.048(3) -0.011(2) 0.019(3) 0.002(3)
C10 0.077(5) 0.047(4) 0.047(3) 0.007(3) 0.035(3) 0.014(4)
C11 0.149(12) 0.058(6) 0.206(15) -0.019(7) 0.083(11) 0.030(7)
C12 0.160(11) 0.116(9) 0.154(11) 0.016(8) 0.130(10) 0.038(8)
C13 0.054(5) 0.119(9) 0.100(7) 0.043(6) 0.018(5) 0.035(5)
C14 0.043(4) 0.080(5) 0.092(6) 0.010(5) 0.029(4) 0.010(4)
C15 0.054(5) 0.107(8) 0.129(9) -0.009(7) 0.010(6) -0.010(5)
C16 0.092(7) 0.086(7) 0.092(7) -0.005(5) 0.000(6) -0.046(6)
C17 0.113(8) 0.055(5) 0.073(6) -0.025(4) 0.014(6) -0.014(5)
C18 0.121(9) 0.156(12) 0.050(5) -0.036(6) 0.007(5) 0.003(8)
N21 0.078(5) 0.073(5) 0.077(5) -0.040(4) 0.018(4) -0.021(4)
N22 0.037(3) 0.050(3) 0.040(2) -0.003(2) 0.010(2) -0.001(2)
N23 0.047(3) 0.039(3) 0.049(3) -0.007(2) 0.018(2) 0.003(2)
C20 0.054(4) 0.043(4) 0.042(3) -0.006(2) 0.015(3) -0.003(3)
C21 0.080(7) 0.057(5) 0.188(13) -0.043(6) 0.053(8) -0.014(5)
C22 0.111(9) 0.178(13) 0.076(7) -0.069(8) 0.013(6) -0.035(9)
C23 0.053(5) 0.146(10) 0.124(9) -0.011(8) 0.041(6) -0.023(6)
C24 0.038(4) 0.061(4) 0.069(5) -0.002(3) 0.004(3) -0.001(3)
C25 0.064(6) 0.122(9) 0.146(10) 0.030(9) -0.012(6) 0.013(7)
C26 0.053(4) 0.075(5) 0.077(5) 0.015(4) 0.029(4) 0.020(4)
C27 0.051(4) 0.051(4) 0.079(5) -0.016(3) 0.031(4) 0.004(3)
C28 0.092(7) 0.131(9) 0.060(5) -0.026(5) 0.041(5) 0.012(6)
C30 0.074(5) 0.035(3) 0.043(3) 0.011(3) 0.028(3) 0.014(3)
C31 0.074(5) 0.027(3) 0.056(4) 0.002(3) 0.024(4) 0.001(3)
C32 0.076(5) 0.035(3) 0.053(4) -0.001(3) 0.024(4) 0.013(3)
C33 0.056(4) 0.046(3) 0.078(5) 0.020(3) 0.040(4) 0.018(3)
C34 0.059(4) 0.047(4) 0.058(4) 0.005(3) 0.002(3) 0.015(3)
C35 0.129(9) 0.063(5) 0.072(5) 0.029(5) 0.062(6) 0.024(5)
C36 0.083(6) 0.054(5) 0.118(8) 0.004(5) 0.024(6) -0.019(4)
C37 0.163(11) 0.055(5) 0.058(5) -0.004(4) 0.052(6) 0.013(6)
C38 0.092(7) 0.100(8) 0.167(11) 0.037(8) 0.090(8) 0.029(6)
C39 0.094(7) 0.078(6) 0.102(8) -0.003(6) -0.037(6) 0.021(6)
C40 0.073(5) 0.037(3) 0.041(3) 0.004(2) 0.023(3) -0.008(3)
C41 0.067(4) 0.027(3) 0.055(4) 0.005(3) 0.023(3) 0.003(3)
C42 0.060(4) 0.034(3) 0.047(3) -0.007(2) 0.027(3) -0.008(3)
C43 0.045(3) 0.045(3) 0.040(3) -0.006(2) 0.014(3) -0.012(3)
C44 0.061(4) 0.041(3) 0.051(3) -0.005(3) 0.031(3) -0.014(3)
C45 0.121(8) 0.068(5) 0.041(4) 0.016(4) 0.025(5) 0.004(5)
C46 0.088(7) 0.069(6) 0.093(7) 0.014(5) 0.020(5) 0.034(5)
C47 0.099(6) 0.045(4) 0.064(5) -0.014(3) 0.046(5) -0.005(4)
C48 0.052(4) 0.094(6) 0.057(4) -0.010(4) 0.015(4) -0.020(4)
C49 0.069(5) 0.069(5) 0.085(5) -0.006(4) 0.051(5) -0.014(4)

loop_
_atom_type_symbol
_atom_type_description
_atom_type_scat_dispersion_real
_atom_type_scat_dispersion_imag
_atom_type_scat_source
C C 0.0033 0.0016 'International Tables Vol C Tables 4.2.6.8 and 6.1.1.4'
H H 0.0000 0.0000 'International Tables Vol C Tables 4.2.6.8 and 6.1.1.4'
N N 0.0061 0.0033 'International Tables Vol C Tables 4.2.6.8 and 6.1.1.4'
Ta Ta -0.7052 6.5227 'International Tables Vol C Tables 4.2.6.8 and 6.1.1.4'

loop_
_geom_angle_atom_site_label_1
_geom_angle_atom_site_label_2
_geom_angle_atom_site_label_3
_geom_angle
N1 Ta1 N12 105.8(2)
N1 Ta1 N13 107.2(2)
N12 Ta1 N13 60.6(2)
N1 Ta1 C31 115.5(2)
N12 Ta1 C31 98.1(2)
N13 Ta1 C31 136.4(2)
N1 Ta1 C32 89.7(2)
N12 Ta1 C32 127.0(3)
N13 Ta1 C32 159.3(2)
C31 Ta1 C32 33.0(3)
N1 Ta1 C33 95.9(2)
N12 Ta1 C33 151.8(2)
N13 Ta1 C33 129.8(3)
C31 Ta1 C33 55.5(3)
C32 Ta1 C33 33.6(3)
N1 Ta1 C30 145.5(2)
N12 Ta1 C30 96.7(2)
N13 Ta1 C30 106.6(2)
C31 Ta1 C30 33.8(2)
C32 Ta1 C30 55.8(2)
C33 Ta1 C30 56.2(2)
N1 Ta1 C34 129.2(3)
N12 Ta1 C34 124.7(2)
N13 Ta1 C34 102.9(2)
C31 Ta1 C34 56.0(3)
C32 Ta1 C34 56.5(3)
C33 Ta1 C34 34.8(3)
C30 Ta1 C34 33.4(3)
N1 Ta1 C10 108.7(2)
N12 Ta1 C10 30.6(2)
N13 Ta1 C10 29.9(2)
C31 Ta1 C10 120.6(3)
C32 Ta1 C10 153.5(3)
C33 Ta1 C10 152.0(2)
C30 Ta1 C10 104.0(2)
C34 Ta1 C10 117.6(2)
N2 Ta2 N23 104.8(2)
N2 Ta2 N22 108.9(2)
N23 Ta2 N22 60.4(2)
N2 Ta2 C41 116.2(2)
N23 Ta2 C41 138.6(2)
N22 Ta2 C41 99.3(2)
N2 Ta2 C42 89.7(2)
N23 Ta2 C42 158.0(2)
N22 Ta2 C42 130.7(2)
C41 Ta2 C42 34.2(2)
N2 Ta2 C43 95.5(2)
N23 Ta2 C43 126.4(2)
N22 Ta2 C43 152.3(2)
C41 Ta2 C43 56.9(2)
C42 Ta2 C43 33.8(2)
N2 Ta2 C40 145.7(2)
N23 Ta2 C40 107.8(2)
N22 Ta2 C40 96.1(2)
C41 Ta2 C40 34.1(2)
C42 Ta2 C40 56.1(2)
C43 Ta2 C40 56.4(2)
N2 Ta2 C44 128.1(2)
N23 Ta2 C44 101.7(2)
N22 Ta2 C44 123.0(2)
C41 Ta2 C44 57.1(2)
C42 Ta2 C44 56.5(2)
C43 Ta2 C44 34.2(2)
C40 Ta2 C44 34.0(3)
N2 Ta2 C20 107.4(2)
N23 Ta2 C20 29.8(2)
N22 Ta2 C20 30.7(2)
C41 Ta2 C20 123.7(2)
C42 Ta2 C20 157.9(2)
C43 Ta2 C20 150.3(2)
C40 Ta2 C20 106.0(2)
C44 Ta2 C20 117.4(2)
N2 N1 Ta1 167.2(4)
N1 N2 Ta2 164.5(4)
C10 N11 C11 123.2(9)
C10 N11 C12 120.5(8)
C11 N11 C12 116.2(9)
C10 N12 C14 118.6(6)
C10 N12 Ta1 93.3(4)
C14 N12 Ta1 129.3(5)
C10 N13 C17 125.5(7)
C10 N13 Ta1 94.0(4)
C17 N13 Ta1 138.7(6)
N13 C10 N12 112.1(6)
N13 C10 N11 125.9(8)
N12 C10 N11 122.0(7)
N13 C10 Ta1 56.0(3)
N12 C10 Ta1 56.1(3)
N11 C10 Ta1 176.7(6)
N11 C11 H11A 109.5
N11 C11 H11B 109.5
H11A C11 H11B 109.5
N11 C11 H11C 109.5
H11A C11 H11C 109.5
H11B C11 H11C 109.5
N11 C12 H12A 109.5
N11 C12 H12B 109.5
H12A C12 H12B 109.5
N11 C12 H12C 109.5
H12A C12 H12C 109.5
H12B C12 H12C 109.5
C14 C13 H13A 109.5
C14 C13 H13B 109.5
H13A C13 H13B 109.5
C14 C13 H13C 109.5
H13A C13 H13C 109.5
H13B C13 H13C 109.5
N12 C14 C15 110.3(7)
N12 C14 C13 110.6(7)
C15 C14 C13 107.9(8)
N12 C14 H14 109.3
C15 C14 H14 109.3
C13 C14 H14 109.3
C14 C15 H15A 109.5
C14 C15 H15B 109.5
H15A C15 H15B 109.5
C14 C15 H15C 109.5
H15A C15 H15C 109.5
H15B C15 H15C 109.5
C17 C16 H16A 109.5
C17 C16 H16B 109.5
H16A C16 H16B 109.5
C17 C16 H16C 109.5
H16A C16 H16C 109.5
H16B C16 H16C 109.5
N13 C17 C16 108.7(8)
N13 C17 C18 111.2(8)
C16 C17 C18 110.8(9)
N13 C17 H17 108.7
C16 C17 H17 108.7
C18 C17 H17 108.7
C17 C18 H18A 109.5
C17 C18 H18B 109.5
H18A C18 H18B 109.5
C17 C18 H18C 109.5
H18A C18 H18C 109.5
H18B C18 H18C 109.5
C20 N21 C21 121.7(8)
C20 N21 C22 120.7(8)
C21 N21 C22 117.6(9)
C20 N22 C24 119.9(6)
C20 N22 Ta2 92.5(4)
C24 N22 Ta2 135.3(4)
C20 N23 C27 124.9(6)
C20 N23 Ta2 93.8(4)
C27 N23 Ta2 141.0(5)
N23 C20 N22 112.7(5)
N23 C20 N21 124.2(6)
N22 C20 N21 123.1(6)
N23 C20 Ta2 56.3(3)
N22 C20 Ta2 56.7(3)
N21 C20 Ta2 173.1(5)
N21 C21 H21A 109.5
N21 C21 H21B 109.5
H21A C21 H21B 109.5
N21 C21 H21C 109.5
H21A C21 H21C 109.5
H21B C21 H21C 109.5
N21 C22 H22A 109.5
N21 C22 H22B 109.5
H22A C22 H22B 109.5
N21 C22 H22C 109.5
H22A C22 H22C 109.5
H22B C22 H22C 109.5
C24 C23 H23A 109.5
C24 C23 H23B 109.5
H23A C23 H23B 109.5
C24 C23 H23C 109.5
H23A C23 H23C 109.5
H23B C23 H23C 109.5
N22 C24 C23 110.0(6)
N22 C24 C25 111.5(7)
C23 C24 C25 112.6(9)
N22 C24 H24 107.5
C23 C24 H24 107.5
C25 C24 H24 107.5
C24 C25 H25A 109.5
C24 C25 H25B 109.5
H25A C25 H25B 109.5
C24 C25 H25C 109.5
H25A C25 H25C 109.5
H25B C25 H25C 109.5
C27 C26 H26A 109.5
C27 C26 H26B 109.5
H26A C26 H26B 109.5
C27 C26 H26C 109.5
H26A C26 H26C 109.5
H26B C26 H26C 109.5
N23 C27 C28 111.8(7)
N23 C27 C26 109.4(6)
C28 C27 C26 111.0(7)
N23 C27 H27 108.2
C28 C27 H27 108.2
C26 C27 H27 108.2
C27 C28 H28A 109.5
C27 C28 H28B 109.5
H28A C28 H28B 109.5
C27 C28 H28C 109.5
H28A C28 H28C 109.5
H28B C28 H28C 109.5
C31 C30 C34 107.7(6)
C31 C30 C35 126.2(8)
C34 C30 C35 126.0(8)
C31 C30 Ta1 71.0(4)
C34 C30 Ta1 73.7(4)
C35 C30 Ta1 123.1(5)
C32 C31 C30 109.8(7)
C32 C31 C36 126.0(7)
C30 C31 C36 123.6(8)
C32 C31 Ta1 73.7(4)
C30 C31 Ta1 75.1(4)
C36 C31 Ta1 125.2(5)
C31 C32 C33 108.9(6)
C31 C32 C37 126.4(8)
C33 C32 C37 124.6(8)
C31 C32 Ta1 73.3(4)
C33 C32 Ta1 73.8(4)
C37 C32 Ta1 120.1(5)
C32 C33 C34 107.7(6)
C32 C33 C38 127.0(8)
C34 C33 C38 125.3(9)
C32 C33 Ta1 72.7(4)
C34 C33 Ta1 74.3(4)
C38 C33 Ta1 121.0(6)
C30 C34 C33 105.9(6)
C30 C34 C39 127.0(9)
C33 C34 C39 126.1(9)
C30 C34 Ta1 72.8(4)
C33 C34 Ta1 70.9(4)
C39 C34 Ta1 129.8(6)
C30 C35 H35A 109.5
C30 C35 H35B 109.5
H35A C35 H35B 109.5
C30 C35 H35C 109.5
H35A C35 H35C 109.5
H35B C35 H35C 109.5
C31 C36 H36A 109.5
C31 C36 H36B 109.5
H36A C36 H36B 109.5
C31 C36 H36C 109.5
H36A C36 H36C 109.5
H36B C36 H36C 109.5
C32 C37 H37A 109.5
C32 C37 H37B 109.5
H37A C37 H37B 109.5
C32 C37 H37C 109.5
H37A C37 H37C 109.5
H37B C37 H37C 109.5
C33 C38 H38A 109.5
C33 C38 H38B 109.5
H38A C38 H38B 109.5
C33 C38 H38C 109.5
H38A C38 H38C 109.5
H38B C38 H38C 109.5
C34 C39 H39A 109.5
C34 C39 H39B 109.5
H39A C39 H39B 109.5
C34 C39 H39C 109.5
H39A C39 H39C 109.5
H39B C39 H39C 109.5
C41 C40 C44 109.2(6)
C41 C40 C45 125.2(8)
C44 C40 C45 125.6(7)
C41 C40 Ta2 72.0(4)
C44 C40 Ta2 73.7(4)
C45 C40 Ta2 121.7(5)
C42 C41 C40 106.9(6)
C42 C41 C46 126.3(7)
C40 C41 C46 126.1(7)
C42 C41 Ta2 73.0(3)
C40 C41 Ta2 73.9(4)
C46 C41 Ta2 126.1(6)
C43 C42 C41 109.2(6)
C43 C42 C47 125.0(6)
C41 C42 C47 125.8(7)
C43 C42 Ta2 73.3(3)
C41 C42 Ta2 72.8(3)
C47 C42 Ta2 121.1(4)
C42 C43 C44 108.3(6)
C42 C43 C48 125.6(6)
C44 C43 C48 126.1(6)
C42 C43 Ta2 72.9(3)
C44 C43 Ta2 74.2(3)
C48 C43 Ta2 119.8(5)
C40 C44 C43 106.4(6)
C40 C44 C49 125.6(6)
C43 C44 C49 127.6(7)
C40 C44 Ta2 72.3(4)
C43 C44 Ta2 71.6(3)
C49 C44 Ta2 126.8(5)
C40 C45 H45A 109.5
C40 C45 H45B 109.5
H45A C45 H45B 109.5
C40 C45 H45C 109.5
H45A C45 H45C 109.5
H45B C45 H45C 109.5
C41 C46 H46A 109.5
C41 C46 H46B 109.5
H46A C46 H46B 109.5
C41 C46 H46C 109.5
H46A C46 H46C 109.5
H46B C46 H46C 109.5
C42 C47 H47A 109.5
C42 C47 H47B 109.5
H47A C47 H47B 109.5
C42 C47 H47C 109.5
H47A C47 H47C 109.5
H47B C47 H47C 109.5
C43 C48 H48A 109.5
C43 C48 H48B 109.5
H48A C48 H48B 109.5
C43 C48 H48C 109.5
H48A C48 H48C 109.5
H48B C48 H48C 109.5
C44 C49 H49A 109.5
C44 C49 H49B 109.5
H49A C49 H49B 109.5
C44 C49 H49C 109.5
H49A C49 H49C 109.5
H49B C49 H49C 109.5

loop_
_geom_bond_atom_site_label_1
_geom_bond_atom_site_label_2
_geom_bond_distance
Ta1 N1 1.812(5)
Ta1 N12 2.194(6)
Ta1 N13 2.194(5)
Ta1 C31 2.396(6)
Ta1 C32 2.401(6)
Ta1 C33 2.415(6)
Ta1 C30 2.449(6)
Ta1 C34 2.460(7)
Ta1 C10 2.639(6)
Ta2 N2 1.819(5)
Ta2 N23 2.194(5)
Ta2 N22 2.201(5)
Ta2 C41 2.408(6)
Ta2 C42 2.411(6)
Ta2 C43 2.416(6)
Ta2 C40 2.432(6)
Ta2 C44 2.450(6)
Ta2 C20 2.630(6)
N1 N2 1.306(5)
N11 C10 1.376(9)
N11 C11 1.446(13)
N11 C12 1.462(13)
N12 C10 1.347(9)
N12 C14 1.466(10)
N13 C10 1.320(9)
N13 C17 1.474(10)
C11 H11A 0.9700
C11 H11B 0.9700
C11 H11C 0.9700
C12 H12A 0.9700
C12 H12B 0.9700
C12 H12C 0.9700
C13 C14 1.527(12)
C13 H13A 0.9700
C13 H13B 0.9700
C13 H13C 0.9700
C14 C15 1.518(13)
C14 H14 0.9900
C15 H15A 0.9700
C15 H15B 0.9700
C15 H15C 0.9700
C16 C17 1.513(15)
C16 H16A 0.9700
C16 H16B 0.9700
C16 H16C 0.9700
C17 C18 1.519(14)
C17 H17 0.9900
C18 H18A 0.9700
C18 H18B 0.9700
C18 H18C 0.9700
N21 C20 1.401(8)
N21 C21 1.427(13)
N21 C22 1.442(13)
N22 C20 1.346(8)
N22 C24 1.473(8)
N23 C20 1.311(8)
N23 C27 1.466(8)
C21 H21A 0.9700
C21 H21B 0.9700
C21 H21C 0.9700
C22 H22A 0.9700
C22 H22B 0.9700
C22 H22C 0.9700
C23 C24 1.486(13)
C23 H23A 0.9700
C23 H23B 0.9700
C23 H23C 0.9700
C24 C25 1.492(12)
C24 H24 0.9900
C25 H25A 0.9700
C25 H25B 0.9700
C25 H25C 0.9700
C26 C27 1.515(11)
C26 H26A 0.9700
C26 H26B 0.9700
C26 H26C 0.9700
C27 C28 1.508(11)
C27 H27 0.9900
C28 H28A 0.9700
C28 H28B 0.9700
C28 H28C 0.9700
C30 C31 1.411(10)
C30 C34 1.412(11)
C30 C35 1.493(10)
C31 C32 1.362(11)
C31 C36 1.545(12)
C32 C33 1.391(11)
C32 C37 1.530(10)
C33 C34 1.459(11)
C33 C38 1.510(11)
C34 C39 1.498(11)
C35 H35A 0.9700
C35 H35B 0.9700
C35 H35C 0.9700
C36 H36A 0.9700
C36 H36B 0.9700
C36 H36C 0.9700
C37 H37A 0.9700
C37 H37B 0.9700
C37 H37C 0.9700
C38 H38A 0.9700
C38 H38B 0.9700
C38 H38C 0.9700
C39 H39A 0.9700
C39 H39B 0.9700
C39 H39C 0.9700
C40 C41 1.419(10)
C40 C44 1.428(11)
C40 C45 1.530(10)
C41 C42 1.416(10)
C41 C46 1.499(11)
C42 C43 1.405(9)
C42 C47 1.514(9)
C43 C44 1.432(8)
C43 C48 1.502(10)
C44 C49 1.502(10)
C45 H45A 0.9700
C45 H45B 0.9700
C45 H45C 0.9700
C46 H46A 0.9700
C46 H46B 0.9700
C46 H46C 0.9700
C47 H47A 0.9700
C47 H47B 0.9700
C47 H47C 0.9700
C48 H48A 0.9700
C48 H48B 0.9700
C48 H48C 0.9700
C49 H49A 0.9700
C49 H49B 0.9700
C49 H49C 0.9700

loop_
_geom_torsion_atom_site_label_1
_geom_torsion_atom_site_label_2
_geom_torsion_atom_site_label_3
_geom_torsion_atom_site_label_4
_geom_torsion
N12 Ta1 N1 N2 -127.6(19)
N13 Ta1 N1 N2 169.0(19)
C31 Ta1 N1 N2 -20(2)
C32 Ta1 N1 N2 1.0(19)
C33 Ta1 N1 N2 34.1(19)
C30 Ta1 N1 N2 1(2)
C34 Ta1 N1 N2 45(2)
C10 Ta1 N1 N2 -159.6(18)
Ta1 N1 N2 Ta2 -146.8(13)
N23 Ta2 N2 N1 151.4(15)
N22 Ta2 N2 N1 -145.3(15)
C41 Ta2 N2 N1 -34.3(16)
C42 Ta2 N2 N1 -11.9(15)
C43 Ta2 N2 N1 21.4(15)
C40 Ta2 N2 N1 -10.8(18)
C44 Ta2 N2 N1 33.1(16)
C20 Ta2 N2 N1 -177.7(15)
N1 Ta1 N12 C10 -100.2(4)
N13 Ta1 N12 C10 0.9(4)
C31 Ta1 N12 C10 140.4(4)
C32 Ta1 N12 C10 157.9(4)
C33 Ta1 N12 C10 121.2(6)
C30 Ta1 N12 C10 106.2(4)
C34 Ta1 N12 C10 86.4(4)
N1 Ta1 N12 C14 31.7(7)
N13 Ta1 N12 C14 132.8(7)
C31 Ta1 N12 C14 -87.8(6)
C32 Ta1 N12 C14 -70.3(7)
C33 Ta1 N12 C14 -106.9(8)
C30 Ta1 N12 C14 -121.9(6)
C34 Ta1 N12 C14 -141.7(6)
C10 Ta1 N12 C14 131.9(8)
N1 Ta1 N13 C10 97.8(4)
N12 Ta1 N13 C10 -1.0(4)
C31 Ta1 N13 C10 -70.0(5)
C32 Ta1 N13 C10 -118.5(7)
C33 Ta1 N13 C10 -148.8(4)
C30 Ta1 N13 C10 -89.3(4)
C34 Ta1 N13 C10 -123.7(4)
N1 Ta1 N13 C17 -97.8(8)
N12 Ta1 N13 C17 163.5(9)
C31 Ta1 N13 C17 94.4(9)
C32 Ta1 N13 C17 46.0(12)
C33 Ta1 N13 C17 15.6(9)
C30 Ta1 N13 C17 75.1(9)
C34 Ta1 N13 C17 40.7(9)
C10 Ta1 N13 C17 164.4(11)
C17 N13 C10 N12 -166.0(7)
Ta1 N13 C10 N12 1.5(6)
C17 N13 C10 N11 15.8(12)
Ta1 N13 C10 N11 -176.8(7)
C17 N13 C10 Ta1 -167.4(8)
C14 N12 C10 N13 -140.5(7)
Ta1 N12 C10 N13 -1.5(6)
C14 N12 C10 N11 37.8(10)
Ta1 N12 C10 N11 176.8(6)
C14 N12 C10 Ta1 -139.0(7)
C11 N11 C10 N13 39.4(15)
C12 N11 C10 N13 -143.3(10)
C11 N11 C10 N12 -138.6(11)
C12 N11 C10 N12 38.7(13)
N1 Ta1 C10 N13 -92.2(4)
N12 Ta1 C10 N13 178.3(6)
C31 Ta1 C10 N13 131.1(4)
C32 Ta1 C10 N13 136.0(5)
C33 Ta1 C10 N13 57.9(7)
C30 Ta1 C10 N13 99.0(4)
C34 Ta1 C10 N13 66.2(5)
N1 Ta1 C10 N12 89.5(4)
N13 Ta1 C10 N12 -178.3(6)
C31 Ta1 C10 N12 -47.2(5)
C32 Ta1 C10 N12 -42.4(7)
C33 Ta1 C10 N12 -120.5(5)
C30 Ta1 C10 N12 -79.3(4)
C34 Ta1 C10 N12 -112.1(4)
C10 N12 C14 C15 -179.9(7)
Ta1 N12 C14 C15 58.0(10)
C10 N12 C14 C13 60.8(9)
Ta1 N12 C14 C13 -61.3(10)
C10 N13 C17 C16 -170.7(7)
Ta1 N13 C17 C16 28.5(12)
C10 N13 C17 C18 67.0(11)
Ta1 N13 C17 C18 -93.8(11)
N2 Ta2 N22 C20 -92.5(4)
N23 Ta2 N22 C20 4.2(4)
C41 Ta2 N22 C20 145.5(4)
C42 Ta2 N22 C20 160.9(4)
C43 Ta2 N22 C20 116.9(5)
C40 Ta2 N22 C20 111.3(4)
C44 Ta2 N22 C20 88.9(4)
N2 Ta2 N22 C24 46.3(7)
N23 Ta2 N22 C24 143.1(7)
C41 Ta2 N22 C24 -75.6(7)
C42 Ta2 N22 C24 -60.3(7)
C43 Ta2 N22 C24 -104.3(7)
C40 Ta2 N22 C24 -109.9(7)
C44 Ta2 N22 C24 -132.2(6)
C20 Ta2 N22 C24 138.9(8)
N2 Ta2 N23 C20 99.3(4)
N22 Ta2 N23 C20 -4.3(4)
C41 Ta2 N23 C20 -73.1(5)
C42 Ta2 N23 C20 -130.9(6)
C43 Ta2 N23 C20 -152.1(4)
C40 Ta2 N23 C20 -91.2(4)
C44 Ta2 N23 C20 -125.8(4)
N2 Ta2 N23 C27 -87.2(8)
N22 Ta2 N23 C27 169.2(8)
C41 Ta2 N23 C27 100.4(8)
C42 Ta2 N23 C27 42.6(11)
C43 Ta2 N23 C27 21.3(8)
C40 Ta2 N23 C27 82.3(8)
C44 Ta2 N23 C27 47.7(8)
C20 Ta2 N23 C27 173.5(10)
C27 N23 C20 N22 -168.4(6)
Ta2 N23 C20 N22 6.6(6)
C27 N23 C20 N21 13.3(11)
Ta2 N23 C20 N21 -171.7(7)
C27 N23 C20 Ta2 -175.0(8)
C24 N22 C20 N23 -154.3(6)
Ta2 N22 C20 N23 -6.6(6)
C24 N22 C20 N21 24.0(10)
Ta2 N22 C20 N21 171.7(6)
C24 N22 C20 Ta2 -147.7(6)
C21 N21 C20 N23 50.7(12)
C22 N21 C20 N23 -132.6(9)
C21 N21 C20 N22 -127.4(9)
C22 N21 C20 N22 49.3(12)
N2 Ta2 C20 N23 -89.5(4)
N22 Ta2 C20 N23 172.7(6)
C41 Ta2 C20 N23 130.5(4)
C42 Ta2 C20 N23 131.3(6)
C43 Ta2 C20 N23 49.4(6)
C40 Ta2 C20 N23 98.1(4)
C44 Ta2 C20 N23 63.5(4)
N2 Ta2 C20 N22 97.8(4)
N23 Ta2 C20 N22 -172.7(6)
C41 Ta2 C20 N22 -42.2(5)
C42 Ta2 C20 N22 -41.3(7)
C43 Ta2 C20 N22 -123.3(5)
C40 Ta2 C20 N22 -74.6(4)
C44 Ta2 C20 N22 -109.2(4)
C20 N22 C24 C23 112.2(8)
Ta2 N22 C24 C23 -18.5(11)
C20 N22 C24 C25 -122.2(9)
Ta2 N22 C24 C25 107.1(9)
C20 N23 C27 C28 70.8(9)
Ta2 N23 C27 C28 -101.2(9)
C20 N23 C27 C26 -165.8(6)
Ta2 N23 C27 C26 22.1(11)
N1 Ta1 C30 C31 -36.2(7)
N12 Ta1 C30 C31 94.6(5)
N13 Ta1 C30 C31 155.8(5)
C32 Ta1 C30 C31 -36.2(5)
C33 Ta1 C30 C31 -77.0(5)
C34 Ta1 C30 C31 -115.8(6)
C10 Ta1 C30 C31 124.8(5)
N1 Ta1 C30 C34 79.6(6)
N12 Ta1 C30 C34 -149.6(4)
N13 Ta1 C30 C34 -88.4(4)
C31 Ta1 C30 C34 115.8(6)
C32 Ta1 C30 C34 79.6(5)
C33 Ta1 C30 C34 38.8(4)
C10 Ta1 C30 C34 -119.4(4)
N1 Ta1 C30 C35 -157.7(7)
N12 Ta1 C30 C35 -26.9(8)
N13 Ta1 C30 C35 34.4(8)
C31 Ta1 C30 C35 -121.4(10)
C32 Ta1 C30 C35 -157.6(9)
C33 Ta1 C30 C35 161.6(9)
C34 Ta1 C30 C35 122.8(9)
C10 Ta1 C30 C35 3.4(8)
C34 C30 C31 C32 1.0(8)
C35 C30 C31 C32 -176.2(7)
Ta1 C30 C31 C32 66.2(5)
C34 C30 C31 C36 172.3(7)
C35 C30 C31 C36 -4.9(11)
Ta1 C30 C31 C36 -122.6(7)
C34 C30 C31 Ta1 -65.1(5)
C35 C30 C31 Ta1 117.7(7)
N1 Ta1 C31 C32 42.0(5)
N12 Ta1 C31 C32 153.8(5)
N13 Ta1 C31 C32 -151.0(4)
C33 Ta1 C31 C32 -37.0(5)
C30 Ta1 C31 C32 -116.2(7)
C34 Ta1 C31 C32 -79.5(5)
C10 Ta1 C31 C32 176.0(4)
N1 Ta1 C31 C30 158.2(4)
N12 Ta1 C31 C30 -89.9(5)
N13 Ta1 C31 C30 -34.7(6)
C32 Ta1 C31 C30 116.2(7)
C33 Ta1 C31 C30 79.2(5)
C34 Ta1 C31 C30 36.8(4)
C10 Ta1 C31 C30 -67.7(5)
N1 Ta1 C31 C36 -80.9(7)
N12 Ta1 C31 C36 30.9(7)
N13 Ta1 C31 C36 86.1(8)
C32 Ta1 C31 C36 -122.9(9)
C33 Ta1 C31 C36 -160.0(8)
C30 Ta1 C31 C36 120.8(9)
C34 Ta1 C31 C36 157.6(8)
C10 Ta1 C31 C36 53.1(8)
C30 C31 C32 C33 -1.4(8)
C36 C31 C32 C33 -172.3(7)
Ta1 C31 C32 C33 65.7(5)
C30 C31 C32 C37 177.5(7)
C36 C31 C32 C37 6.5(12)
Ta1 C31 C32 C37 -115.4(7)
C30 C31 C32 Ta1 -67.1(5)
C36 C31 C32 Ta1 122.0(8)
N1 Ta1 C32 C31 -142.8(5)
N12 Ta1 C32 C31 -33.2(6)
N13 Ta1 C32 C31 71.5(9)
C33 Ta1 C32 C31 116.1(6)
C30 Ta1 C32 C31 37.2(5)
C34 Ta1 C32 C31 77.7(5)
C10 Ta1 C32 C31 -7.7(8)
N1 Ta1 C32 C33 101.0(4)
N12 Ta1 C32 C33 -149.3(4)
N13 Ta1 C32 C33 -44.6(9)
C31 Ta1 C32 C33 -116.1(6)
C30 Ta1 C32 C33 -79.0(5)
C34 Ta1 C32 C33 -38.4(4)
C10 Ta1 C32 C33 -123.8(6)
N1 Ta1 C32 C37 -20.0(8)
N12 Ta1 C32 C37 89.7(8)
N13 Ta1 C32 C37 -165.6(7)
C31 Ta1 C32 C37 122.9(10)
C33 Ta1 C32 C37 -121.0(9)
C30 Ta1 C32 C37 160.1(9)
C34 Ta1 C32 C37 -159.4(9)
C10 Ta1 C32 C37 115.2(8)
C31 C32 C33 C34 1.1(8)
C37 C32 C33 C34 -177.7(7)
Ta1 C32 C33 C34 66.6(5)
C31 C32 C33 C38 178.5(8)
C37 C32 C33 C38 -0.4(12)
Ta1 C32 C33 C38 -116.1(8)
C31 C32 C33 Ta1 -65.4(5)
C37 C32 C33 Ta1 115.7(7)
N1 Ta1 C33 C32 -80.6(4)
N12 Ta1 C33 C32 59.6(7)
N13 Ta1 C33 C32 161.2(4)
C31 Ta1 C33 C32 36.4(4)
C30 Ta1 C33 C32 77.6(4)
C34 Ta1 C33 C32 114.8(6)
C10 Ta1 C33 C32 127.8(6)
N1 Ta1 C33 C34 164.6(5)
N12 Ta1 C33 C34 -55.2(8)
N13 Ta1 C33 C34 46.4(5)
C31 Ta1 C33 C34 -78.4(5)
C32 Ta1 C33 C34 -114.8(6)
C30 Ta1 C33 C34 -37.2(4)
C10 Ta1 C33 C34 13.0(8)
N1 Ta1 C33 C38 42.6(8)
N12 Ta1 C33 C38 -177.2(7)
N13 Ta1 C33 C38 -75.6(9)
C31 Ta1 C33 C38 159.6(9)
C32 Ta1 C33 C38 123.2(10)
C30 Ta1 C33 C38 -159.2(9)
C34 Ta1 C33 C38 -122.0(10)
C10 Ta1 C33 C38 -109.0(9)
C31 C30 C34 C33 -0.3(7)
C35 C30 C34 C33 176.9(6)
Ta1 C30 C34 C33 -63.7(4)
C31 C30 C34 C39 -169.4(7)
C35 C30 C34 C39 7.8(12)
Ta1 C30 C34 C39 127.3(8)
C31 C30 C34 Ta1 63.4(4)
C35 C30 C34 Ta1 -119.5(7)
C32 C33 C34 C30 -0.5(7)
C38 C33 C34 C30 -177.9(7)
Ta1 C33 C34 C30 65.0(5)
C32 C33 C34 C39 168.7(7)
C38 C33 C34 C39 -8.7(12)
Ta1 C33 C34 C39 -125.8(8)
C32 C33 C34 Ta1 -65.5(5)
C38 C33 C34 Ta1 117.2(8)
N1 Ta1 C34 C30 -134.1(4)
N12 Ta1 C34 C30 37.6(5)
N13 Ta1 C34 C30 100.6(4)
C31 Ta1 C34 C30 -37.2(4)
C32 Ta1 C34 C30 -77.2(5)
C33 Ta1 C34 C30 -114.2(6)
C10 Ta1 C34 C30 72.7(5)
N1 Ta1 C34 C33 -19.9(6)
N12 Ta1 C34 C33 151.8(4)
N13 Ta1 C34 C33 -145.2(4)
C31 Ta1 C34 C33 76.9(5)
C32 Ta1 C34 C33 37.0(4)
C30 Ta1 C34 C33 114.2(6)
C10 Ta1 C34 C33 -173.1(4)
N1 Ta1 C34 C39 101.6(10)
N12 Ta1 C34 C39 -86.6(10)
N13 Ta1 C34 C39 -23.6(10)
C31 Ta1 C34 C39 -161.5(11)
C32 Ta1 C34 C39 158.6(11)
C33 Ta1 C34 C39 121.6(11)
C30 Ta1 C34 C39 -124.2(11)
C10 Ta1 C34 C39 -51.6(10)
N2 Ta2 C40 C41 -39.7(7)
N23 Ta2 C40 C41 158.5(4)
N22 Ta2 C40 C41 97.6(4)
C42 Ta2 C40 C41 -38.2(4)
C43 Ta2 C40 C41 -79.2(4)
C44 Ta2 C40 C41 -117.1(6)
C20 Ta2 C40 C41 127.3(4)
N2 Ta2 C40 C44 77.4(6)
N23 Ta2 C40 C44 -84.4(4)
N22 Ta2 C40 C44 -145.3(4)
C41 Ta2 C40 C44 117.1(6)
C42 Ta2 C40 C44 78.8(4)
C43 Ta2 C40 C44 37.8(4)
C20 Ta2 C40 C44 -115.6(4)
N2 Ta2 C40 C45 -160.4(6)
N23 Ta2 C40 C45 37.7(7)
N22 Ta2 C40 C45 -23.1(7)
C41 Ta2 C40 C45 -120.8(9)
C42 Ta2 C40 C45 -159.0(8)
C43 Ta2 C40 C45 160.0(8)
C44 Ta2 C40 C45 122.2(8)
C20 Ta2 C40 C45 6.6(7)
C44 C40 C41 C42 1.3(7)
C45 C40 C41 C42 -177.4(7)
Ta2 C40 C41 C42 66.1(4)
C44 C40 C41 C46 171.9(7)
C45 C40 C41 C46 -6.7(12)
Ta2 C40 C41 C46 -123.3(8)
C44 C40 C41 Ta2 -64.8(5)
C45 C40 C41 Ta2 116.5(7)
N2 Ta2 C41 C42 42.6(5)
N23 Ta2 C41 C42 -145.7(4)
N22 Ta2 C41 C42 159.1(4)
C43 Ta2 C41 C42 -36.3(4)
C40 Ta2 C41 C42 -113.8(6)
C44 Ta2 C41 C42 -77.4(4)
C20 Ta2 C41 C42 179.4(4)
N2 Ta2 C41 C40 156.4(4)
N23 Ta2 C41 C40 -31.9(6)
N22 Ta2 C41 C40 -87.1(4)
C42 Ta2 C41 C40 113.8(6)
C43 Ta2 C41 C40 77.5(4)
C44 Ta2 C41 C40 36.4(4)
C20 Ta2 C41 C40 -66.7(5)
N2 Ta2 C41 C46 -80.3(7)
N23 Ta2 C41 C46 91.4(7)
N22 Ta2 C41 C46 36.2(7)
C42 Ta2 C41 C46 -122.9(8)
C43 Ta2 C41 C46 -159.3(8)
C40 Ta2 C41 C46 123.3(9)
C44 Ta2 C41 C46 159.7(8)
C20 Ta2 C41 C46 56.5(7)
C40 C41 C42 C43 -2.0(7)
C46 C41 C42 C43 -172.6(7)
Ta2 C41 C42 C43 64.7(4)
C40 C41 C42 C47 177.0(6)
C46 C41 C42 C47 6.4(11)
Ta2 C41 C42 C47 -116.4(6)
C40 C41 C42 Ta2 -66.7(4)
C46 C41 C42 Ta2 122.7(8)
N2 Ta2 C42 C43 100.5(4)
N23 Ta2 C42 C43 -31.6(8)
N22 Ta2 C42 C43 -144.6(4)
C41 Ta2 C42 C43 -116.9(5)
C40 Ta2 C42 C43 -78.7(4)
C44 Ta2 C42 C43 -37.6(4)
C20 Ta2 C42 C43 -118.2(6)
N2 Ta2 C42 C41 -142.6(4)
N23 Ta2 C42 C41 85.3(7)
N22 Ta2 C42 C41 -27.7(5)
C43 Ta2 C42 C41 116.9(5)
C40 Ta2 C42 C41 38.2(4)
C44 Ta2 C42 C41 79.4(4)
C20 Ta2 C42 C41 -1.3(8)
N2 Ta2 C42 C47 -20.8(6)
N23 Ta2 C42 C47 -152.9(6)
N22 Ta2 C42 C47 94.2(6)
C41 Ta2 C42 C47 121.8(8)
C43 Ta2 C42 C47 -121.3(8)
C40 Ta2 C42 C47 160.0(7)
C44 Ta2 C42 C47 -158.8(7)
C20 Ta2 C42 C47 120.6(7)
C41 C42 C43 C44 1.9(7)
C47 C42 C43 C44 -177.1(6)
Ta2 C42 C43 C44 66.3(4)
C41 C42 C43 C48 -179.2(6)
C47 C42 C43 C48 1.8(10)
Ta2 C42 C43 C48 -114.8(7)
C41 C42 C43 Ta2 -64.4(4)
C47 C42 C43 Ta2 116.7(6)
N2 Ta2 C43 C42 -81.1(4)
N23 Ta2 C43 C42 165.9(3)
N22 Ta2 C43 C42 71.1(6)
C41 Ta2 C43 C42 36.7(4)
C40 Ta2 C43 C42 77.8(4)
C44 Ta2 C43 C42 115.4(6)
C20 Ta2 C43 C42 138.0(4)
N2 Ta2 C43 C44 163.5(4)
N23 Ta2 C43 C44 50.5(5)
N22 Ta2 C43 C44 -44.3(7)
C41 Ta2 C43 C44 -78.7(4)
C42 Ta2 C43 C44 -115.4(6)
C40 Ta2 C43 C44 -37.6(4)
C20 Ta2 C43 C44 22.6(6)
N2 Ta2 C43 C48 40.6(6)
N23 Ta2 C43 C48 -72.4(6)
N22 Ta2 C43 C48 -167.2(5)
C41 Ta2 C43 C48 158.4(6)
C42 Ta2 C43 C48 121.7(7)
C40 Ta2 C43 C48 -160.5(6)
C44 Ta2 C43 C48 -122.9(7)
C20 Ta2 C43 C48 -100.4(6)
C41 C40 C44 C43 -0.2(7)
C45 C40 C44 C43 178.5(7)
Ta2 C40 C44 C43 -63.9(4)
C41 C40 C44 C49 -173.3(6)
C45 C40 C44 C49 5.4(11)
Ta2 C40 C44 C49 123.0(7)
C41 C40 C44 Ta2 63.7(5)
C45 C40 C44 Ta2 -117.6(7)
C42 C43 C44 C40 -1.0(7)
C48 C43 C44 C40 -179.9(7)
Ta2 C43 C44 C40 64.4(4)
C42 C43 C44 C49 171.9(7)
C48 C43 C44 C49 -7.0(11)
Ta2 C43 C44 C49 -122.7(7)
C42 C43 C44 Ta2 -65.4(4)
C48 C43 C44 Ta2 115.7(7)
N2 Ta2 C44 C40 -135.8(4)
N23 Ta2 C44 C40 104.7(4)
N22 Ta2 C44 C40 42.5(5)
C41 Ta2 C44 C40 -36.5(4)
C42 Ta2 C44 C40 -77.6(4)
C43 Ta2 C44 C40 -114.8(6)
C20 Ta2 C44 C40 77.6(4)
N2 Ta2 C44 C43 -21.0(5)
N23 Ta2 C44 C43 -140.6(4)
N22 Ta2 C44 C43 157.2(4)
C41 Ta2 C44 C43 78.3(4)
C42 Ta2 C44 C43 37.1(4)
C40 Ta2 C44 C43 114.8(6)
C20 Ta2 C44 C43 -167.6(4)
N2 Ta2 C44 C49 102.7(6)
N23 Ta2 C44 C49 -16.9(7)
N22 Ta2 C44 C49 -79.1(7)
C41 Ta2 C44 C49 -158.1(7)
C42 Ta2 C44 C49 160.8(7)
C43 Ta2 C44 C49 123.7(8)
C40 Ta2 C44 C49 -121.6(8)
C20 Ta2 C44 C49 -43.9(7)
